data_7035870
loop_
_publ_author_name
'Cybulski, Mateusz K.'
'Riddlestone, Ian M.'
'Mahon, Mary F.'
'Woodman, Timothy J.'
'Whittlesey, Michael K.'

_publ_section_title
;
 Stoichiometric and catalytic C-F bond activation by the trans-dihydride
 NHC complex [Ru(IEt2Me2)2(PPh3)2H2] (IEt2Me2 =
 1,3-diethyl-4,5-dimethylimidazol-2-ylidene).
;
_journal_issue 45
_journal_name_full 'Dalton transactions (Cambridge, England : 2003)'
_journal_page_first 19597
_journal_page_last 19605
_journal_paper_doi 10.1039/c5dt01996f
_journal_volume 44
_journal_year 2015
_chemical_formula_moiety 'C54 H63 N4 P2 Ru, 2(C4 H8 O), 3(F)'
_chemical_formula_sum 'C62 H81 F3 N4 O2 P2 Ru'
_chemical_formula_weight 1134.36
_space_group_crystal_system monoclinic
_space_group_IT_number 14
_space_group_name_Hall '-P 2ybc'
_space_group_name_H-M_alt 'P 1 21/c 1'
_symmetry_space_group_name_Hall '-P 2ybc'
_symmetry_space_group_name_H-M 'P 1 21/c 1'
_atom_sites_solution_hydrogens mixed
_atom_sites_solution_primary direct
_audit_creation_date 2015-04-29
_audit_creation_method
;
Olex2 1.2
(compiled 2015.01.26 svn.r3150 for OlexSys, GUI svn.r4998)
;
_audit_update_record
;
2015-05-14 deposited with the CCDC.
2015-07-08 downloaded from the CCDC.
;
_cell_angle_alpha 90
_cell_angle_beta 90.399(2)
_cell_angle_gamma 90
_cell_formula_units_Z 4
_cell_length_a 17.4810(4)
_cell_length_b 15.6824(3)
_cell_length_c 20.8972(4)
_cell_measurement_reflns_used 15791
_cell_measurement_temperature 150(2)
_cell_measurement_theta_max 28.7770
_cell_measurement_theta_min 3.7480
_cell_volume 5728.7(2)
_computing_cell_refinement
;
CrysAlisPro, Agilent Technologies,
Version 1.171.37.33 (release 27-03-2014 CrysAlis171 .NET)
(compiled Mar 27 2014,17:12:48)
;
_computing_data_collection
;
CrysAlisPro, Agilent Technologies,
Version 1.171.37.33 (release 27-03-2014 CrysAlis171 .NET)
(compiled Mar 27 2014,17:12:48)
;
_computing_data_reduction
;
CrysAlisPro, Agilent Technologies,
Version 1.171.37.33 (release 27-03-2014 CrysAlis171 .NET)
(compiled Mar 27 2014,17:12:48)
;
_computing_molecular_graphics 'Olex2 (Dolomanov et al., 2009)'
_computing_publication_material 'Olex2 (Dolomanov et al., 2009)'
_computing_structure_refinement 'ShelXL (Sheldrick, 2014)'
_computing_structure_solution 'ShelXS (Sheldrick, 2008)'
_diffrn_ambient_temperature 150(2)
_diffrn_detector 'CCD plate'
_diffrn_detector_area_resol_mean 8.0734
_diffrn_detector_type EosS2
_diffrn_measured_fraction_theta_full 0.998
_diffrn_measured_fraction_theta_max 0.998
_diffrn_measurement_device 'four-circle diffractometer'
_diffrn_measurement_device_type 'New Xcalibur, EosS2'
_diffrn_measurement_method '\w scans'
_diffrn_radiation_monochromator graphite
_diffrn_radiation_probe x-ray
_diffrn_radiation_type MoK\a
_diffrn_radiation_wavelength 0.71073
_diffrn_reflns_av_R_equivalents 0.0423
_diffrn_reflns_av_unetI/netI 0.0412
_diffrn_reflns_laue_measured_fraction_full 0.998
_diffrn_reflns_laue_measured_fraction_max 0.998
_diffrn_reflns_limit_h_max 22
_diffrn_reflns_limit_h_min -22
_diffrn_reflns_limit_k_max 17
_diffrn_reflns_limit_k_min -20
_diffrn_reflns_limit_l_max 25
_diffrn_reflns_limit_l_min -27
_diffrn_reflns_number 56957
_diffrn_reflns_point_group_measured_fraction_full 0.998
_diffrn_reflns_point_group_measured_fraction_max 0.998
_diffrn_reflns_theta_full 26.000
_diffrn_reflns_theta_max 27.485
_diffrn_reflns_theta_min 3.295
_diffrn_source 'Enhance (Mo) X-ray Source'
_exptl_absorpt_coefficient_mu 0.386
_exptl_absorpt_correction_T_max 1.00000
_exptl_absorpt_correction_T_min 0.94857
_exptl_absorpt_correction_type multi-scan
_exptl_absorpt_process_details
;
CrysAlisPro, Agilent Technologies,
Version 1.171.37.33 (release 27-03-2014 CrysAlis171 .NET)
(compiled Mar 27 2014,17:12:48)
Empirical absorption correction using spherical harmonics,
 implemented in SCALE3 ABSPACK scaling algorithm.
;
_exptl_crystal_colour red
_exptl_crystal_density_diffrn 1.315
_exptl_crystal_description block
_exptl_crystal_F_000 2392
_exptl_crystal_size_max 0.5064
_exptl_crystal_size_mid 0.2745
_exptl_crystal_size_min 0.0819
_refine_diff_density_max 0.722
_refine_diff_density_min -0.631
_refine_diff_density_rms 0.070
_refine_ls_extinction_method none
_refine_ls_goodness_of_fit_ref 1.025
_refine_ls_hydrogen_treatment mixed
_refine_ls_matrix_type full
_refine_ls_number_parameters 724
_refine_ls_number_reflns 13111
_refine_ls_number_restraints 69
_refine_ls_restrained_S_all 1.029
_refine_ls_R_factor_all 0.0614
_refine_ls_R_factor_gt 0.0420
_refine_ls_shift/su_max 0.002
_refine_ls_shift/su_mean 0.000
_refine_ls_structure_factor_coef Fsqd
_refine_ls_weighting_details 'w=1/[\s^2^(Fo^2^)+(0.0418P)^2^+5.6758P] where P=(Fo^2^+2Fc^2^)/3'
_refine_ls_weighting_scheme calc
_refine_ls_wR_factor_gt 0.0949
_refine_ls_wR_factor_ref 0.1046
_reflns_Friedel_coverage 0.000
_reflns_number_gt 10182
_reflns_number_total 13111
_reflns_threshold_expression 'I > 2\s(I)'
_cod_data_source_file c5dt01996f2.cif
_cod_data_source_block e15mkw6
_cod_depositor_comments 'Adding full bibliography for 7035867--7035870.cif.'
_cod_database_code 7035870
_shelx_space_group_comment
;
The symmetry employed for this shelxl refinement is uniquely defined
by the following loop, which should always be used as a source of
symmetry information in preference to the above space-group names.
They are only intended as comments.
;

loop_
_space_group_symop_operation_xyz
'x, y, z'
'-x, y+1/2, -z+1/2'
'-x, -y, -z'
'x, -y-1/2, z-1/2'

loop_
_atom_site_label
_atom_site_type_symbol
_atom_site_fract_x
_atom_site_fract_y
_atom_site_fract_z
_atom_site_U_iso_or_equiv
_atom_site_adp_type
_atom_site_occupancy
_atom_site_site_symmetry_order
_atom_site_calc_flag
_atom_site_refinement_flags_posn
_atom_site_refinement_flags_adp
_atom_site_refinement_flags_occupancy
_atom_site_disorder_assembly
_atom_site_disorder_group
Ru1 Ru 0.70220(2) 0.50475(2) 0.28252(2) 0.01772(6) Uani 1 1 d D . . . .
H H 0.7245(17) 0.4147(9) 0.3130(13) 0.046(9) Uiso 1 1 d D . . A 2
P1 P 0.62112(3) 0.50776(4) 0.37155(3) 0.01794(12) Uani 1 1 d . . . . .
P2 P 0.78860(4) 0.45659(4) 0.20676(3) 0.02242(14) Uani 1 1 d . . . . .
N1 N 0.78812(13) 0.65749(14) 0.33322(10) 0.0317(5) Uani 1 1 d . . . . .
N2 N 0.84953(13) 0.54854(15) 0.36711(10) 0.0317(5) Uani 1 1 d . . . . .
N3 N 0.56438(12) 0.40146(12) 0.21609(9) 0.0215(4) Uani 1 1 d . . . . .
N4 N 0.58518(12) 0.52403(13) 0.17569(9) 0.0226(4) Uani 1 1 d . . . . .
C1 C 0.78597(14) 0.57024(16) 0.33304(11) 0.0252(5) Uani 1 1 d . . . . .
C2 C 0.85135(18) 0.6887(2) 0.36661(14) 0.0407(7) Uani 1 1 d . . . . .
C3 C 0.89043(17) 0.6207(2) 0.38713(14) 0.0411(7) Uani 1 1 d . . . . .
C4 C 0.73033(18) 0.71023(19) 0.30292(14) 0.0394(7) Uani 1 1 d . . . . .
H4A H 0.7163 0.7566 0.3328 0.047 Uiso 1 1 calc R . . . .
H4B H 0.6841 0.6752 0.2954 0.047 Uiso 1 1 calc R . . . .
C5 C 0.7542(2) 0.7497(2) 0.24002(16) 0.0499(8) Uani 1 1 d . . . . .
H5A H 0.7996 0.7853 0.2469 0.075 Uiso 1 1 calc GR . . . .
H5B H 0.7124 0.7848 0.2231 0.075 Uiso 1 1 calc GR . . . .
H5C H 0.7662 0.7044 0.2093 0.075 Uiso 1 1 calc GR . . . .
C6 C 0.8655(3) 0.7824(2) 0.37586(18) 0.0673(12) Uani 1 1 d . . . . .
H6A H 0.8196 0.8092 0.3934 0.101 Uiso 1 1 calc GR . . . .
H6B H 0.8777 0.8086 0.3346 0.101 Uiso 1 1 calc GR . . . .
H6C H 0.9084 0.7905 0.4056 0.101 Uiso 1 1 calc GR . . . .
C7 C 0.96612(19) 0.6152(3) 0.42163(18) 0.0598(10) Uani 1 1 d . . . . .
H7A H 0.9882 0.6724 0.4256 0.090 Uiso 1 1 calc GR . . . .
H7B H 1.0010 0.5786 0.3974 0.090 Uiso 1 1 calc GR . . . .
H7C H 0.9585 0.5910 0.4643 0.090 Uiso 1 1 calc GR . . . .
C8 C 0.87334(17) 0.4614(2) 0.38006(14) 0.0407(7) Uani 1 1 d . . . . .
H8A H 0.9283 0.4555 0.3698 0.049 Uiso 1 1 calc R . . . .
H8B H 0.8444 0.4224 0.3516 0.049 Uiso 1 1 calc R . . . .
C9 C 0.86101(19) 0.4346(2) 0.44921(15) 0.0492(8) Uani 1 1 d . . . . .
H9A H 0.8904 0.4722 0.4777 0.074 Uiso 1 1 calc GR . . . .
H9B H 0.8781 0.3756 0.4550 0.074 Uiso 1 1 calc GR . . . .
H9C H 0.8065 0.4389 0.4595 0.074 Uiso 1 1 calc GR . . . .
C10 C 0.61279(14) 0.46904(15) 0.22093(10) 0.0191(5) Uani 1 1 d . . . . .
C11 C 0.50670(15) 0.41529(17) 0.17092(11) 0.0267(5) Uani 1 1 d . . . . .
C12 C 0.52074(15) 0.49158(17) 0.14460(12) 0.0282(6) Uani 1 1 d . . . . .
C13 C 0.57381(17) 0.32255(16) 0.25157(12) 0.0302(6) Uani 1 1 d . . . . .
H13A H 0.5256 0.3093 0.2740 0.036 Uiso 1 1 calc R . . . .
H13B H 0.6143 0.3304 0.2844 0.036 Uiso 1 1 calc R . . . .
C14 C 0.59478(18) 0.24787(17) 0.20907(15) 0.0403(7) Uani 1 1 d . . . . .
H14A H 0.5522 0.2354 0.1798 0.060 Uiso 1 1 calc GR . . . .
H14B H 0.6053 0.1977 0.2357 0.060 Uiso 1 1 calc GR . . . .
H14C H 0.6404 0.2622 0.1843 0.060 Uiso 1 1 calc GR . . . .
C15 C 0.43869(16) 0.35813(19) 0.16397(15) 0.0390(7) Uani 1 1 d . . . . .
H15A H 0.4004 0.3856 0.1364 0.058 Uiso 1 1 calc GR . . . .
H15B H 0.4166 0.3473 0.2062 0.058 Uiso 1 1 calc GR . . . .
H15C H 0.4545 0.3040 0.1447 0.058 Uiso 1 1 calc GR . . . .
C16 C 0.48049(19) 0.5359(2) 0.09063(14) 0.0438(8) Uani 1 1 d . . . . .
H16A H 0.4444 0.4964 0.0702 0.066 Uiso 1 1 calc GR . . . .
H16B H 0.5181 0.5549 0.0592 0.066 Uiso 1 1 calc GR . . . .
H16C H 0.4526 0.5853 0.1072 0.066 Uiso 1 1 calc GR . . . .
C17 C 0.61971(16) 0.60666(16) 0.16292(13) 0.0302(6) Uani 1 1 d . . . . .
H17A H 0.6287 0.6120 0.1164 0.036 Uiso 1 1 calc R . . . .
H17B H 0.6700 0.6095 0.1849 0.036 Uiso 1 1 calc R . . . .
C18 C 0.57113(19) 0.68092(17) 0.18470(15) 0.0396(7) Uani 1 1 d . . . . .
H18A H 0.5202 0.6768 0.1651 0.059 Uiso 1 1 calc GR . . . .
H18B H 0.5953 0.7345 0.1717 0.059 Uiso 1 1 calc GR . . . .
H18C H 0.5664 0.6795 0.2314 0.059 Uiso 1 1 calc GR . . . .
C19 C 0.61246(15) 0.60589(15) 0.42007(11) 0.0222(5) Uani 1 1 d . . . . .
C20 C 0.67813(17) 0.64282(18) 0.44622(12) 0.0330(6) Uani 1 1 d . . . . .
H20 H 0.7263 0.6160 0.4401 0.040 Uiso 1 1 calc R . . . .
C21 C 0.67443(19) 0.71800(19) 0.48102(13) 0.0409(8) Uani 1 1 d . . . . .
H21 H 0.7199 0.7430 0.4976 0.049 Uiso 1 1 calc R . . . .
C22 C 0.6049(2) 0.75625(18) 0.49148(13) 0.0407(8) Uani 1 1 d . . . . .
H22 H 0.6023 0.8080 0.5150 0.049 Uiso 1 1 calc R . . . .
C23 C 0.53887(18) 0.71951(17) 0.46783(12) 0.0350(7) Uani 1 1 d . . . . .
H23 H 0.4907 0.7452 0.4760 0.042 Uiso 1 1 calc R . . . .
C24 C 0.54267(16) 0.64519(16) 0.43213(11) 0.0262(5) Uani 1 1 d . . . . .
H24 H 0.4969 0.6207 0.4156 0.031 Uiso 1 1 calc R . . . .
C25 C 0.64603(14) 0.42917(16) 0.43413(11) 0.0223(5) Uani 1 1 d . . . . .
C26 C 0.64645(15) 0.44924(18) 0.49898(12) 0.0284(6) Uani 1 1 d . . . . .
H26 H 0.6351 0.5058 0.5122 0.034 Uiso 1 1 calc R . . . .
C27 C 0.66326(17) 0.3875(2) 0.54462(12) 0.0362(7) Uani 1 1 d . . . . .
H27 H 0.6646 0.4026 0.5886 0.043 Uiso 1 1 calc R . . . .
C28 C 0.67788(17) 0.30501(19) 0.52672(13) 0.0364(7) Uani 1 1 d . . . . .
H28 H 0.6891 0.2631 0.5582 0.044 Uiso 1 1 calc R . . . .
C29 C 0.67622(16) 0.28310(18) 0.46265(13) 0.0330(6) Uani 1 1 d . . . . .
H29 H 0.6853 0.2258 0.4500 0.040 Uiso 1 1 calc R . . . .
C30 C 0.66119(15) 0.34508(16) 0.41686(12) 0.0277(6) Uani 1 1 d . . . . .
H30 H 0.6612 0.3299 0.3729 0.033 Uiso 1 1 calc R . . . .
C31 C 0.52003(13) 0.48273(14) 0.35696(11) 0.0188(5) Uani 1 1 d . . . . .
C32 C 0.47946(14) 0.42146(15) 0.39106(11) 0.0219(5) Uani 1 1 d . . . . .
H32 H 0.5040 0.3908 0.4246 0.026 Uiso 1 1 calc R . . . .
C33 C 0.40339(15) 0.40509(16) 0.37619(12) 0.0270(5) Uani 1 1 d . . . . .
H33 H 0.3763 0.3631 0.3997 0.032 Uiso 1 1 calc R . . . .
C34 C 0.36655(15) 0.44883(16) 0.32770(12) 0.0270(5) Uani 1 1 d . . . . .
H34 H 0.3145 0.4369 0.3177 0.032 Uiso 1 1 calc R . . . .
C35 C 0.40600(14) 0.51025(15) 0.29368(11) 0.0247(5) Uani 1 1 d . . . . .
H35 H 0.3810 0.5409 0.2603 0.030 Uiso 1 1 calc R . . . .
C36 C 0.48163(14) 0.52690(15) 0.30830(11) 0.0220(5) Uani 1 1 d . . . . .
H36 H 0.5082 0.5693 0.2848 0.026 Uiso 1 1 calc R . . . .
C37 C 0.88980(15) 0.48746(18) 0.21512(12) 0.0309(6) Uani 1 1 d . . . . .
C38 C 0.94946(17) 0.4289(2) 0.21350(14) 0.0437(8) Uani 1 1 d . . . . .
H38 H 0.9387 0.3702 0.2067 0.052 Uiso 1 1 calc R . . . .
C39 C 1.02442(19) 0.4556(3) 0.22172(18) 0.0599(10) Uani 1 1 d . . . . .
H39 H 1.0648 0.4150 0.2207 0.072 Uiso 1 1 calc R . . . .
C40 C 1.0408(2) 0.5398(3) 0.23132(17) 0.0615(11) Uani 1 1 d . . . . .
H40 H 1.0925 0.5576 0.2364 0.074 Uiso 1 1 calc R . . . .
C41 C 0.9833(2) 0.5988(3) 0.23371(15) 0.0522(9) Uani 1 1 d . . . . .
H41 H 0.9948 0.6572 0.2408 0.063 Uiso 1 1 calc R . . . .
C42 C 0.90785(18) 0.5725(2) 0.22567(14) 0.0409(7) Uani 1 1 d . . . . .
H42 H 0.8679 0.6136 0.2274 0.049 Uiso 1 1 calc R . . . .
C43 C 0.76799(15) 0.48522(16) 0.12262(11) 0.0254(5) Uani 1 1 d . . . . .
C44 C 0.70720(15) 0.44452(17) 0.09112(12) 0.0291(6) Uani 1 1 d . . . . .
H44 H 0.6792 0.4012 0.1124 0.035 Uiso 1 1 calc R . . . .
C45 C 0.68773(17) 0.4671(2) 0.02908(13) 0.0371(7) Uani 1 1 d . . . . .
H45 H 0.6469 0.4384 0.0079 0.045 Uiso 1 1 calc R . . . .
C46 C 0.7268(2) 0.5306(2) -0.00234(14) 0.0476(8) Uani 1 1 d . . . . .
H46 H 0.7127 0.5463 -0.0447 0.057 Uiso 1 1 calc R . . . .
C47 C 0.7863(2) 0.5709(2) 0.02831(15) 0.0483(8) Uani 1 1 d . . . . .
H47 H 0.8135 0.6146 0.0067 0.058 Uiso 1 1 calc R . . . .
C48 C 0.80746(17) 0.54886(19) 0.09038(13) 0.0370(7) Uani 1 1 d . . . . .
H48 H 0.8490 0.5773 0.1108 0.044 Uiso 1 1 calc R . . . .
C49 C 0.79751(15) 0.34009(17) 0.19922(13) 0.0283(6) Uani 1 1 d . . . . .
C50 C 0.78364(17) 0.28576(18) 0.25027(14) 0.0375(7) Uani 1 1 d . . . . .
H50 H 0.7684 0.3090 0.2902 0.045 Uiso 1 1 calc R . . . .
C51 C 0.79165(19) 0.1978(2) 0.24413(18) 0.0500(8) Uani 1 1 d . . . . .
H51 H 0.7816 0.1614 0.2795 0.060 Uiso 1 1 calc R . . . .
C52 C 0.8141(2) 0.1639(2) 0.18663(18) 0.0556(10) Uani 1 1 d . . . . .
H52 H 0.8185 0.1038 0.1819 0.067 Uiso 1 1 calc R . . . .
C53 C 0.8303(2) 0.2164(2) 0.13597(16) 0.0523(9) Uani 1 1 d . . . . .
H53 H 0.8470 0.1926 0.0967 0.063 Uiso 1 1 calc R . . . .
C54 C 0.82240(17) 0.30379(19) 0.14185(14) 0.0382(7) Uani 1 1 d . . . . .
H54 H 0.8340 0.3396 0.1065 0.046 Uiso 1 1 calc R . . . .
O1 O 0.9240(2) 0.2008(3) 0.4942(2) 0.1176(14) Uani 1 1 d . . . . .
C55 C 0.8611(4) 0.1791(4) 0.4571(4) 0.154(3) Uani 1 1 d . . . . .
H55A H 0.8196 0.1583 0.4850 0.185 Uiso 1 1 calc R . . . .
H55B H 0.8423 0.2303 0.4341 0.185 Uiso 1 1 calc R . . . .
C56 C 0.8792(3) 0.1179(4) 0.4141(3) 0.1026(18) Uani 1 1 d . . . . .
H56A H 0.8967 0.1433 0.3734 0.123 Uiso 1 1 calc R . . . .
H56B H 0.8349 0.0804 0.4053 0.123 Uiso 1 1 calc R . . . .
C57 C 0.9428(3) 0.0693(3) 0.4462(3) 0.0931(16) Uani 1 1 d . . . . .
H57A H 0.9240 0.0147 0.4641 0.112 Uiso 1 1 calc R . . . .
H57B H 0.9849 0.0574 0.4161 0.112 Uiso 1 1 calc R . . . .
C58 C 0.9682(4) 0.1287(4) 0.4984(3) 0.109(2) Uani 1 1 d . . . . .
H58A H 0.9618 0.1014 0.5407 0.131 Uiso 1 1 calc R . . . .
H58B H 1.0229 0.1435 0.4930 0.131 Uiso 1 1 calc R . . . .
O2A O 0.9361(8) 0.8279(8) 0.1398(7) 0.157(5) Uani 0.45 1 d D U P B 2
C59A C 0.8911(11) 0.9061(10) 0.1233(8) 0.106(5) Uani 0.45 1 d D U P B 2
H59A H 0.8765 0.9373 0.1626 0.127 Uiso 0.45 1 calc R . P B 2
H59B H 0.9213 0.9447 0.0958 0.127 Uiso 0.45 1 calc R . P B 2
C60A C 0.8283(14) 0.8776(16) 0.0918(13) 0.127(10) Uani 0.45 1 d D U P B 2
H60A H 0.7851 0.8704 0.1218 0.153 Uiso 0.45 1 calc R . P B 2
H60B H 0.8129 0.9185 0.0580 0.153 Uiso 0.45 1 calc R . P B 2
C61A C 0.8476(12) 0.8028(15) 0.0661(13) 0.109(7) Uani 0.45 1 d D U P B 2
H61A H 0.8560 0.8108 0.0197 0.131 Uiso 0.45 1 calc R . P B 2
H61B H 0.8044 0.7625 0.0712 0.131 Uiso 0.45 1 calc R . P B 2
C62A C 0.9104(10) 0.7685(9) 0.0921(7) 0.104(4) Uani 0.45 1 d D U P B 2
H62A H 0.9502 0.7600 0.0593 0.125 Uiso 0.45 1 calc R . P B 2
H62B H 0.8985 0.7127 0.1119 0.125 Uiso 0.45 1 calc R . P B 2
O2 O 0.9382(3) 0.9189(4) 0.0943(3) 0.0799(17) Uani 0.55 1 d D U P C 1
C59 C 0.8628(5) 0.9395(6) 0.1115(5) 0.070(2) Uani 0.55 1 d D U P C 1
H59C H 0.8476 0.9958 0.0942 0.084 Uiso 0.55 1 calc R . P C 1
H59D H 0.8568 0.9398 0.1586 0.084 Uiso 0.55 1 calc R . P C 1
C60 C 0.8167(7) 0.8684(8) 0.0810(6) 0.062(3) Uani 0.55 1 d D U P C 1
H60C H 0.7726 0.8537 0.1083 0.074 Uiso 0.55 1 calc R . P C 1
H60D H 0.7970 0.8867 0.0386 0.074 Uiso 0.55 1 calc R . P C 1
C61 C 0.8685(6) 0.7922(9) 0.0737(8) 0.071(3) Uani 0.55 1 d D U P C 1
H61C H 0.8721 0.7738 0.0285 0.086 Uiso 0.55 1 calc R . P C 1
H61D H 0.8515 0.7436 0.1003 0.086 Uiso 0.55 1 calc R . P C 1
C62 C 0.9445(6) 0.8298(7) 0.0982(6) 0.082(3) Uani 0.55 1 d D U P C 1
H62C H 0.9541 0.8121 0.1430 0.099 Uiso 0.55 1 calc R . P C 1
H62D H 0.9875 0.8095 0.0716 0.099 Uiso 0.55 1 calc R . P C 1
F1 F 0.21175(14) 0.45475(17) 0.23152(15) 0.0933(8) Uani 1 1 d . . . D 1
F2 F 0.29286(18) 0.5057(2) 0.15462(12) 0.1173(12) Uani 1 1 d . . . E 1
F3 F 0.33775(19) 0.6421(2) 0.15012(14) 0.1224(12) Uani 1 1 d . . . F 1

loop_
_atom_site_aniso_label
_atom_site_aniso_U_11
_atom_site_aniso_U_22
_atom_site_aniso_U_33
_atom_site_aniso_U_23
_atom_site_aniso_U_13
_atom_site_aniso_U_12
Ru1 0.01928(10) 0.01860(10) 0.01525(9) -0.00129(7) -0.00107(6) -0.00035(8)
P1 0.0198(3) 0.0190(3) 0.0149(3) -0.0006(2) -0.0015(2) -0.0002(2)
P2 0.0214(3) 0.0268(3) 0.0191(3) -0.0039(2) -0.0003(2) 0.0010(3)
N1 0.0345(13) 0.0332(12) 0.0274(12) -0.0050(9) 0.0010(10) -0.0099(10)
N2 0.0234(12) 0.0437(14) 0.0280(12) -0.0080(10) -0.0021(9) -0.0023(10)
N3 0.0258(11) 0.0204(10) 0.0181(10) -0.0046(8) -0.0032(8) 0.0000(8)
N4 0.0249(11) 0.0246(10) 0.0181(10) 0.0000(8) -0.0008(8) 0.0050(8)
C1 0.0245(13) 0.0317(14) 0.0193(12) -0.0056(10) 0.0040(10) -0.0026(10)
C2 0.0428(18) 0.0463(18) 0.0329(15) -0.0081(13) 0.0008(13) -0.0184(15)
C3 0.0304(16) 0.060(2) 0.0328(15) -0.0136(14) -0.0017(12) -0.0180(14)
C4 0.0487(19) 0.0318(15) 0.0377(16) -0.0011(12) 0.0013(14) -0.0032(13)
C5 0.060(2) 0.0385(17) 0.051(2) 0.0103(15) -0.0025(16) -0.0135(16)
C6 0.088(3) 0.054(2) 0.060(2) -0.0134(18) -0.007(2) -0.038(2)
C7 0.0340(18) 0.088(3) 0.057(2) -0.018(2) -0.0135(16) -0.0170(18)
C8 0.0294(16) 0.0512(18) 0.0414(17) -0.0116(14) -0.0117(13) 0.0068(14)
C9 0.0417(19) 0.059(2) 0.0470(19) 0.0016(16) -0.0130(15) 0.0058(16)
C10 0.0247(13) 0.0190(11) 0.0136(10) -0.0031(8) 0.0001(9) 0.0024(9)
C11 0.0257(14) 0.0326(14) 0.0218(12) -0.0105(10) -0.0064(10) 0.0030(11)
C12 0.0274(13) 0.0383(15) 0.0187(11) -0.0060(10) -0.0046(10) 0.0088(11)
C13 0.0387(16) 0.0231(13) 0.0286(14) 0.0016(10) -0.0049(11) -0.0082(11)
C14 0.0464(18) 0.0225(14) 0.0519(18) -0.0073(12) -0.0129(14) 0.0002(12)
C15 0.0305(16) 0.0426(17) 0.0437(17) -0.0184(13) -0.0093(13) -0.0032(13)
C16 0.0444(18) 0.057(2) 0.0299(15) 0.0004(14) -0.0131(13) 0.0157(15)
C17 0.0382(16) 0.0245(13) 0.0279(13) 0.0065(10) 0.0052(11) 0.0045(11)
C18 0.0521(19) 0.0215(14) 0.0452(17) 0.0062(12) 0.0086(14) 0.0056(13)
C19 0.0312(14) 0.0203(12) 0.0152(11) 0.0000(9) 0.0034(10) -0.0052(10)
C20 0.0357(16) 0.0404(16) 0.0231(13) -0.0084(11) 0.0057(11) -0.0115(12)
C21 0.057(2) 0.0408(17) 0.0250(14) -0.0079(12) 0.0013(13) -0.0252(15)
C22 0.073(2) 0.0252(14) 0.0236(14) -0.0062(11) 0.0046(14) -0.0066(14)
C23 0.0559(19) 0.0251(14) 0.0241(13) -0.0012(11) 0.0038(12) 0.0089(13)
C24 0.0348(15) 0.0227(12) 0.0210(12) 0.0014(10) -0.0007(10) 0.0014(11)
C25 0.0190(12) 0.0289(13) 0.0190(11) 0.0036(9) -0.0025(9) 0.0016(10)
C26 0.0299(14) 0.0344(15) 0.0210(12) 0.0011(10) 0.0003(10) 0.0078(11)
C27 0.0370(16) 0.0529(18) 0.0188(13) 0.0053(12) -0.0020(11) 0.0084(14)
C28 0.0383(17) 0.0426(17) 0.0281(14) 0.0159(12) -0.0019(12) 0.0104(13)
C29 0.0375(16) 0.0296(14) 0.0319(14) 0.0084(11) -0.0014(12) 0.0073(12)
C30 0.0337(15) 0.0301(14) 0.0193(12) 0.0010(10) -0.0037(10) 0.0014(11)
C31 0.0218(12) 0.0173(11) 0.0173(11) -0.0039(8) -0.0012(9) 0.0017(9)
C32 0.0260(13) 0.0198(12) 0.0198(11) 0.0006(9) 0.0014(9) -0.0004(10)
C33 0.0303(14) 0.0234(13) 0.0273(13) -0.0019(10) 0.0055(11) -0.0048(10)
C34 0.0218(13) 0.0289(14) 0.0303(13) -0.0082(11) -0.0033(10) -0.0021(10)
C35 0.0264(13) 0.0259(13) 0.0216(12) -0.0026(10) -0.0041(10) 0.0046(10)
C36 0.0267(13) 0.0205(11) 0.0189(11) 0.0002(9) 0.0004(10) 0.0013(10)
C37 0.0237(13) 0.0474(17) 0.0216(12) -0.0087(11) 0.0011(10) -0.0029(12)
C38 0.0269(16) 0.061(2) 0.0427(17) -0.0161(15) -0.0075(13) 0.0028(14)
C39 0.0258(17) 0.090(3) 0.064(2) -0.022(2) -0.0098(16) 0.0067(18)
C40 0.0330(19) 0.099(3) 0.053(2) -0.019(2) -0.0055(16) -0.019(2)
C41 0.047(2) 0.068(2) 0.0412(18) -0.0151(16) 0.0052(15) -0.0233(18)
C42 0.0380(17) 0.0487(18) 0.0362(16) -0.0103(13) 0.0078(13) -0.0118(14)
C43 0.0287(13) 0.0289(14) 0.0187(11) -0.0022(9) 0.0019(10) 0.0061(10)
C44 0.0311(14) 0.0331(14) 0.0230(12) -0.0043(10) -0.0025(11) 0.0083(11)
C45 0.0378(17) 0.0481(17) 0.0254(14) -0.0068(12) -0.0078(12) 0.0136(14)
C46 0.054(2) 0.066(2) 0.0219(14) 0.0079(14) 0.0006(14) 0.0196(17)
C47 0.051(2) 0.058(2) 0.0355(17) 0.0162(15) 0.0112(15) 0.0057(17)
C48 0.0380(17) 0.0433(17) 0.0297(14) 0.0020(12) 0.0077(12) 0.0005(13)
C49 0.0242(14) 0.0294(14) 0.0310(13) -0.0062(11) -0.0087(11) 0.0077(11)
C50 0.0363(16) 0.0351(16) 0.0411(16) 0.0006(12) -0.0031(13) 0.0114(13)
C51 0.050(2) 0.0350(17) 0.065(2) 0.0096(16) -0.0115(17) 0.0120(15)
C52 0.063(2) 0.0350(18) 0.069(2) -0.0136(17) -0.0306(19) 0.0209(16)
C53 0.061(2) 0.050(2) 0.0454(19) -0.0220(16) -0.0226(16) 0.0254(17)
C54 0.0413(17) 0.0396(16) 0.0335(15) -0.0134(12) -0.0112(13) 0.0146(13)
O1 0.096(3) 0.101(3) 0.156(4) -0.061(3) -0.001(3) -0.007(2)
C55 0.095(5) 0.119(5) 0.248(9) -0.076(6) -0.056(5) 0.029(4)
C56 0.101(4) 0.115(5) 0.092(4) -0.011(3) -0.030(3) 0.028(4)
C57 0.096(4) 0.086(3) 0.098(4) -0.007(3) -0.030(3) 0.015(3)
C58 0.108(4) 0.108(4) 0.112(4) -0.030(3) -0.051(3) 0.030(4)
O2A 0.161(8) 0.141(8) 0.171(8) -0.013(7) -0.002(7) 0.030(7)
C59A 0.123(9) 0.091(8) 0.104(8) -0.018(7) -0.024(7) 0.006(7)
C60A 0.110(13) 0.130(12) 0.141(13) -0.015(9) -0.005(8) 0.002(8)
C61A 0.092(10) 0.107(11) 0.128(10) -0.023(8) -0.041(8) 0.008(8)
C62A 0.116(8) 0.078(7) 0.120(8) -0.008(6) -0.008(7) -0.013(7)
O2 0.051(3) 0.072(4) 0.117(5) -0.011(3) -0.004(3) -0.010(3)
C59 0.067(5) 0.077(5) 0.064(5) -0.018(4) -0.001(4) 0.014(4)
C60 0.045(4) 0.087(7) 0.052(4) -0.016(4) -0.010(4) -0.002(4)
C61 0.052(6) 0.056(5) 0.106(8) -0.011(5) 0.011(6) 0.005(5)
C62 0.067(5) 0.083(6) 0.098(6) -0.001(5) 0.003(5) 0.003(4)
F1 0.0614(16) 0.0850(18) 0.133(2) 0.0231(17) -0.0328(15) -0.0018(14)
F2 0.095(2) 0.206(4) 0.0506(15) -0.0160(17) -0.0134(14) 0.045(2)
F3 0.133(3) 0.143(3) 0.092(2) 0.0426(19) 0.0426(19) 0.065(2)

loop_
_atom_type_symbol
_atom_type_description
_atom_type_scat_dispersion_real
_atom_type_scat_dispersion_imag
_atom_type_scat_source
C C 0.0033 0.0016 'International Tables Vol C Tables 4.2.6.8 and 6.1.1.4'
H H 0.0000 0.0000 'International Tables Vol C Tables 4.2.6.8 and 6.1.1.4'
F F 0.0171 0.0103 'International Tables Vol C Tables 4.2.6.8 and 6.1.1.4'
N N 0.0061 0.0033 'International Tables Vol C Tables 4.2.6.8 and 6.1.1.4'
O O 0.0106 0.0060 'International Tables Vol C Tables 4.2.6.8 and 6.1.1.4'
P P 0.1023 0.0942 'International Tables Vol C Tables 4.2.6.8 and 6.1.1.4'
Ru Ru -1.2594 0.8363 'International Tables Vol C Tables 4.2.6.8 and 6.1.1.4'

loop_
_geom_angle_atom_site_label_1
_geom_angle_atom_site_label_2
_geom_angle_atom_site_label_3
_geom_angle
P1 Ru1 H 81.3(11)
P2 Ru1 H 80.0(11)
P2 Ru1 P1 161.13(2)
C1 Ru1 H 93.8(11)
C1 Ru1 P1 90.84(7)
C1 Ru1 P2 92.75(7)
C1 Ru1 C10 165.39(10)
C10 Ru1 H 100.8(11)
C10 Ru1 P1 92.31(6)
C10 Ru1 P2 88.87(6)
C19 P1 Ru1 120.22(8)
C25 P1 Ru1 114.02(8)
C25 P1 C19 100.77(11)
C31 P1 Ru1 116.77(7)
C31 P1 C19 100.77(11)
C31 P1 C25 101.37(11)
C37 P2 Ru1 118.62(8)
C37 P2 C43 101.96(12)
C43 P2 Ru1 116.51(8)
C49 P2 Ru1 115.92(9)
C49 P2 C37 100.79(12)
C49 P2 C43 100.12(11)
C1 N1 C2 112.0(2)
C1 N1 C4 123.4(2)
C2 N1 C4 124.6(2)
C1 N2 C3 111.6(2)
C1 N2 C8 124.4(2)
C3 N2 C8 124.0(2)
C10 N3 C11 112.1(2)
C10 N3 C13 123.9(2)
C11 N3 C13 123.9(2)
C10 N4 C12 111.9(2)
C10 N4 C17 123.0(2)
C12 N4 C17 125.1(2)
N1 C1 Ru1 121.08(19)
N2 C1 Ru1 135.67(19)
N2 C1 N1 103.1(2)
N1 C2 C6 122.5(3)
C3 C2 N1 106.5(3)
C3 C2 C6 131.0(3)
N2 C3 C7 122.8(3)
C2 C3 N2 106.9(3)
C2 C3 C7 130.2(3)
N1 C4 H4A 108.6
N1 C4 H4B 108.6
N1 C4 C5 114.6(3)
H4A C4 H4B 107.6
C5 C4 H4A 108.6
C5 C4 H4B 108.6
C4 C5 H5A 109.5
C4 C5 H5B 109.5
C4 C5 H5C 109.5
H5A C5 H5B 109.5
H5A C5 H5C 109.5
H5B C5 H5C 109.5
C2 C6 H6A 109.5
C2 C6 H6B 109.5
C2 C6 H6C 109.5
H6A C6 H6B 109.5
H6A C6 H6C 109.5
H6B C6 H6C 109.5
C3 C7 H7A 109.5
C3 C7 H7B 109.5
C3 C7 H7C 109.5
H7A C7 H7B 109.5
H7A C7 H7C 109.5
H7B C7 H7C 109.5
N2 C8 H8A 108.9
N2 C8 H8B 108.9
N2 C8 C9 113.2(2)
H8A C8 H8B 107.7
C9 C8 H8A 108.9
C9 C8 H8B 108.9
C8 C9 H9A 109.5
C8 C9 H9B 109.5
C8 C9 H9C 109.5
H9A C9 H9B 109.5
H9A C9 H9C 109.5
H9B C9 H9C 109.5
N3 C10 Ru1 135.71(17)
N3 C10 N4 102.9(2)
N4 C10 Ru1 121.02(17)
N3 C11 C15 122.9(2)
C12 C11 N3 106.5(2)
C12 C11 C15 130.0(3)
N4 C12 C16 123.8(3)
C11 C12 N4 106.5(2)
C11 C12 C16 129.6(3)
N3 C13 H13A 109.0
N3 C13 H13B 109.0
N3 C13 C14 112.7(2)
H13A C13 H13B 107.8
C14 C13 H13A 109.0
C14 C13 H13B 109.0
C13 C14 H14A 109.5
C13 C14 H14B 109.5
C13 C14 H14C 109.5
H14A C14 H14B 109.5
H14A C14 H14C 109.5
H14B C14 H14C 109.5
C11 C15 H15A 109.5
C11 C15 H15B 109.5
C11 C15 H15C 109.5
H15A C15 H15B 109.5
H15A C15 H15C 109.5
H15B C15 H15C 109.5
C12 C16 H16A 109.5
C12 C16 H16B 109.5
C12 C16 H16C 109.5
H16A C16 H16B 109.5
H16A C16 H16C 109.5
H16B C16 H16C 109.5
N4 C17 H17A 108.9
N4 C17 H17B 108.9
N4 C17 C18 113.3(2)
H17A C17 H17B 107.7
C18 C17 H17A 108.9
C18 C17 H17B 108.9
C17 C18 H18A 109.5
C17 C18 H18B 109.5
C17 C18 H18C 109.5
H18A C18 H18B 109.5
H18A C18 H18C 109.5
H18B C18 H18C 109.5
C20 C19 P1 119.4(2)
C24 C19 P1 122.88(19)
C24 C19 C20 117.8(2)
C19 C20 H20 119.4
C21 C20 C19 121.2(3)
C21 C20 H20 119.4
C20 C21 H21 120.0
C22 C21 C20 119.9(3)
C22 C21 H21 120.0
C21 C22 H22 120.0
C21 C22 C23 120.0(3)
C23 C22 H22 120.0
C22 C23 H23 120.0
C22 C23 C24 120.1(3)
C24 C23 H23 120.0
C19 C24 H24 119.5
C23 C24 C19 121.0(3)
C23 C24 H24 119.5
C26 C25 P1 122.58(19)
C26 C25 C30 117.8(2)
C30 C25 P1 119.51(18)
C25 C26 H26 119.6
C27 C26 C25 120.7(2)
C27 C26 H26 119.6
C26 C27 H27 119.7
C28 C27 C26 120.6(3)
C28 C27 H27 119.7
C27 C28 H28 120.1
C27 C28 C29 119.7(2)
C29 C28 H28 120.1
C28 C29 H29 120.1
C28 C29 C30 119.8(3)
C30 C29 H29 120.1
C25 C30 H30 119.3
C29 C30 C25 121.3(2)
C29 C30 H30 119.3
C32 C31 P1 123.78(18)
C32 C31 C36 118.0(2)
C36 C31 P1 118.17(18)
C31 C32 H32 119.9
C33 C32 C31 120.2(2)
C33 C32 H32 119.9
C32 C33 H33 119.5
C34 C33 C32 121.0(2)
C34 C33 H33 119.5
C33 C34 H34 120.3
C33 C34 C35 119.5(2)
C35 C34 H34 120.3
C34 C35 H35 120.1
C36 C35 C34 119.9(2)
C36 C35 H35 120.1
C31 C36 H36 119.3
C35 C36 C31 121.4(2)
C35 C36 H36 119.3
C38 C37 P2 123.0(2)
C42 C37 P2 119.0(2)
C42 C37 C38 118.0(3)
C37 C38 H38 119.8
C39 C38 C37 120.4(3)
C39 C38 H38 119.8
C38 C39 H39 119.7
C40 C39 C38 120.5(4)
C40 C39 H39 119.7
C39 C40 H40 119.8
C39 C40 C41 120.4(3)
C41 C40 H40 119.8
C40 C41 H41 120.2
C40 C41 C42 119.5(3)
C42 C41 H41 120.2
C37 C42 C41 121.2(3)
C37 C42 H42 119.4
C41 C42 H42 119.4
C44 C43 P2 118.61(19)
C48 C43 P2 122.8(2)
C48 C43 C44 118.5(2)
C43 C44 H44 119.8
C45 C44 C43 120.3(3)
C45 C44 H44 119.8
C44 C45 H45 119.6
C46 C45 C44 120.8(3)
C46 C45 H45 119.6
C45 C46 H46 120.4
C47 C46 C45 119.2(3)
C47 C46 H46 120.4
C46 C47 H47 119.4
C46 C47 C48 121.1(3)
C48 C47 H47 119.4
C43 C48 H48 120.0
C47 C48 C43 120.1(3)
C47 C48 H48 120.0
C50 C49 P2 121.9(2)
C50 C49 C54 117.8(3)
C54 C49 P2 120.3(2)
C49 C50 H50 119.4
C49 C50 C51 121.3(3)
C51 C50 H50 119.4
C50 C51 H51 120.2
C52 C51 C50 119.6(3)
C52 C51 H51 120.2
C51 C52 H52 119.9
C53 C52 C51 120.3(3)
C53 C52 H52 119.9
C52 C53 H53 119.8
C52 C53 C54 120.3(3)
C54 C53 H53 119.8
C49 C54 H54 119.6
C53 C54 C49 120.7(3)
C53 C54 H54 119.6
C58 O1 C55 106.2(4)
O1 C55 H55A 109.4
O1 C55 H55B 109.4
H55A C55 H55B 108.0
C56 C55 O1 111.0(5)
C56 C55 H55A 109.4
C56 C55 H55B 109.4
C55 C56 H56A 111.0
C55 C56 H56B 111.0
C55 C56 C57 103.9(5)
H56A C56 H56B 109.0
C57 C56 H56A 111.0
C57 C56 H56B 111.0
C56 C57 H57A 111.2
C56 C57 H57B 111.2
H57A C57 H57B 109.1
C58 C57 C56 102.9(4)
C58 C57 H57A 111.2
C58 C57 H57B 111.2
O1 C58 C57 107.6(4)
O1 C58 H58A 110.2
O1 C58 H58B 110.2
C57 C58 H58A 110.2
C57 C58 H58B 110.2
H58A C58 H58B 108.5
C62A O2A C59A 102.2(12)
O2A C59A H59A 110.7
O2A C59A H59B 110.7
H59A C59A H59B 108.8
C60A C59A O2A 105.4(16)
C60A C59A H59A 110.7
C60A C59A H59B 110.7
C59A C60A H60A 110.5
C59A C60A H60B 110.5
H60A C60A H60B 108.7
C61A C60A C59A 106(2)
C61A C60A H60A 110.5
C61A C60A H60B 110.5
C60A C61A H61A 108.9
C60A C61A H61B 108.9
C60A C61A C62A 114(2)
H61A C61A H61B 107.7
C62A C61A H61A 108.9
C62A C61A H61B 108.9
O2A C62A H62A 110.6
O2A C62A H62B 110.6
C61A C62A O2A 105.9(15)
C61A C62A H62A 110.6
C61A C62A H62B 110.6
H62A C62A H62B 108.7
C62 O2 C59 106.7(7)
O2 C59 H59C 111.2
O2 C59 H59D 111.2
O2 C59 C60 102.8(7)
H59C C59 H59D 109.1
C60 C59 H59C 111.2
C60 C59 H59D 111.2
C59 C60 H60C 110.1
C59 C60 H60D 110.1
H60C C60 H60D 108.4
C61 C60 C59 107.9(9)
C61 C60 H60C 110.1
C61 C60 H60D 110.1
C60 C61 H61C 111.7
C60 C61 H61D 111.7
C60 C61 C62 100.4(9)
H61C C61 H61D 109.5
C62 C61 H61C 111.7
C62 C61 H61D 111.7
O2 C62 C61 107.1(8)
O2 C62 H62C 110.3
O2 C62 H62D 110.3
C61 C62 H62C 110.3
C61 C62 H62D 110.3
H62C C62 H62D 108.5

loop_
_geom_bond_atom_site_label_1
_geom_bond_atom_site_label_2
_geom_bond_distance
Ru1 H 1.596(5)
Ru1 P1 2.3473(6)
Ru1 P2 2.3219(6)
Ru1 C1 2.072(3)
Ru1 C10 2.094(2)
P1 C19 1.850(2)
P1 C25 1.847(2)
P1 C31 1.834(2)
P2 C37 1.841(3)
P2 C43 1.848(2)
P2 C49 1.840(3)
N1 C1 1.369(3)
N1 C2 1.392(4)
N1 C4 1.448(4)
N2 C1 1.359(3)
N2 C3 1.401(4)
N2 C8 1.453(4)
N3 C10 1.360(3)
N3 C11 1.393(3)
N3 C13 1.451(3)
N4 C10 1.365(3)
N4 C12 1.393(3)
N4 C17 1.455(3)
C2 C3 1.336(5)
C2 C6 1.503(4)
C3 C7 1.505(4)
C4 H4A 0.9900
C4 H4B 0.9900
C4 C5 1.514(4)
C5 H5A 0.9800
C5 H5B 0.9800
C5 H5C 0.9800
C6 H6A 0.9800
C6 H6B 0.9800
C6 H6C 0.9800
C7 H7A 0.9800
C7 H7B 0.9800
C7 H7C 0.9800
C8 H8A 0.9900
C8 H8B 0.9900
C8 C9 1.521(4)
C9 H9A 0.9800
C9 H9B 0.9800
C9 H9C 0.9800
C11 C12 1.340(4)
C11 C15 1.495(4)
C12 C16 1.496(4)
C13 H13A 0.9900
C13 H13B 0.9900
C13 C14 1.516(4)
C14 H14A 0.9800
C14 H14B 0.9800
C14 H14C 0.9800
C15 H15A 0.9800
C15 H15B 0.9800
C15 H15C 0.9800
C16 H16A 0.9800
C16 H16B 0.9800
C16 H16C 0.9800
C17 H17A 0.9900
C17 H17B 0.9900
C17 C18 1.513(4)
C18 H18A 0.9800
C18 H18B 0.9800
C18 H18C 0.9800
C19 C20 1.394(4)
C19 C24 1.391(4)
C20 H20 0.9500
C20 C21 1.387(4)
C21 H21 0.9500
C21 C22 1.374(5)
C22 H22 0.9500
C22 C23 1.379(4)
C23 H23 0.9500
C23 C24 1.386(3)
C24 H24 0.9500
C25 C26 1.391(3)
C25 C30 1.393(4)
C26 H26 0.9500
C26 C27 1.389(4)
C27 H27 0.9500
C27 C28 1.371(4)
C28 H28 0.9500
C28 C29 1.382(4)
C29 H29 0.9500
C29 C30 1.388(3)
C30 H30 0.9500
C31 C32 1.393(3)
C31 C36 1.398(3)
C32 H32 0.9500
C32 C33 1.388(4)
C33 H33 0.9500
C33 C34 1.379(4)
C34 H34 0.9500
C34 C35 1.384(4)
C35 H35 0.9500
C35 C36 1.380(3)
C36 H36 0.9500
C37 C38 1.390(4)
C37 C42 1.388(4)
C38 H38 0.9500
C38 C39 1.385(4)
C39 H39 0.9500
C39 C40 1.366(6)
C40 H40 0.9500
C40 C41 1.367(5)
C41 H41 0.9500
C41 C42 1.390(4)
C42 H42 0.9500
C43 C44 1.400(4)
C43 C48 1.390(4)
C44 H44 0.9500
C44 C45 1.384(4)
C45 H45 0.9500
C45 C46 1.377(5)
C46 H46 0.9500
C46 C47 1.372(5)
C47 H47 0.9500
C47 C48 1.390(4)
C48 H48 0.9500
C49 C50 1.388(4)
C49 C54 1.399(4)
C50 H50 0.9500
C50 C51 1.393(4)
C51 H51 0.9500
C51 C52 1.374(5)
C52 H52 0.9500
C52 C53 1.372(5)
C53 H53 0.9500
C53 C54 1.383(4)
C54 H54 0.9500
O1 C55 1.383(7)
O1 C58 1.372(6)
C55 H55A 0.9900
C55 H55B 0.9900
C55 C56 1.354(7)
C56 H56A 0.9900
C56 H56B 0.9900
C56 C57 1.502(6)
C57 H57A 0.9900
C57 H57B 0.9900
C57 C58 1.499(7)
C58 H58A 0.9900
C58 H58B 0.9900
O2A C59A 1.496(15)
O2A C62A 1.434(15)
C59A H59A 0.9900
C59A H59B 0.9900
C59A C60A 1.352(18)
C60A H60A 0.9900
C60A H60B 0.9900
C60A C61A 1.335(19)
C61A H61A 0.9900
C61A H61B 0.9900
C61A C62A 1.336(17)
C62A H62A 0.9900
C62A H62B 0.9900
O2 C59 1.406(10)
O2 C62 1.405(10)
C59 H59C 0.9900
C59 H59D 0.9900
C59 C60 1.514(13)
C60 H60C 0.9900
C60 H60D 0.9900
C60 C61 1.509(12)
C61 H61C 0.9900
C61 H61D 0.9900
C61 C62 1.538(14)
C62 H62C 0.9900
C62 H62D 0.9900

loop_
_geom_torsion_atom_site_label_1
_geom_torsion_atom_site_label_2
_geom_torsion_atom_site_label_3
_geom_torsion_atom_site_label_4
_geom_torsion
Ru1 P1 C19 C20 -55.4(2)
Ru1 P1 C19 C24 124.81(18)
Ru1 P1 C25 C26 136.5(2)
Ru1 P1 C25 C30 -47.0(2)
Ru1 P1 C31 C32 127.67(18)
Ru1 P1 C31 C36 -51.52(19)
Ru1 P2 C37 C38 128.9(2)
Ru1 P2 C37 C42 -48.9(2)
Ru1 P2 C43 C44 -72.2(2)
Ru1 P2 C43 C48 104.1(2)
Ru1 P2 C49 C50 -28.2(3)
Ru1 P2 C49 C54 154.97(19)
P1 C19 C20 C21 177.7(2)
P1 C19 C24 C23 -178.88(19)
P1 C25 C26 C27 178.0(2)
P1 C25 C30 C29 -176.6(2)
P1 C31 C32 C33 -178.68(18)
P1 C31 C36 C35 178.64(18)
P2 C37 C38 C39 -178.3(3)
P2 C37 C42 C41 178.6(2)
P2 C43 C44 C45 177.0(2)
P2 C43 C48 C47 -176.2(2)
P2 C49 C50 C51 -179.1(2)
P2 C49 C54 C53 179.1(2)
N1 C2 C3 N2 -1.3(3)
N1 C2 C3 C7 175.2(3)
N3 C11 C12 N4 -1.9(3)
N3 C11 C12 C16 175.4(3)
C1 N1 C2 C3 0.9(3)
C1 N1 C2 C6 -177.8(3)
C1 N1 C4 C5 -104.0(3)
C1 N2 C3 C2 1.3(3)
C1 N2 C3 C7 -175.5(3)
C1 N2 C8 C9 -107.1(3)
C2 N1 C1 Ru1 -176.26(18)
C2 N1 C1 N2 -0.1(3)
C2 N1 C4 C5 77.0(3)
C3 N2 C1 Ru1 174.6(2)
C3 N2 C1 N1 -0.7(3)
C3 N2 C8 C9 74.3(3)
C4 N1 C1 Ru1 4.7(3)
C4 N1 C1 N2 -179.1(2)
C4 N1 C2 C3 179.9(3)
C4 N1 C2 C6 1.2(4)
C6 C2 C3 N2 177.3(3)
C6 C2 C3 C7 -6.3(6)
C8 N2 C1 Ru1 -4.1(4)
C8 N2 C1 N1 -179.4(2)
C8 N2 C3 C2 180.0(3)
C8 N2 C3 C7 3.2(4)
C10 N3 C11 C12 2.7(3)
C10 N3 C11 C15 -169.3(2)
C10 N3 C13 C14 -111.2(3)
C10 N4 C12 C11 0.7(3)
C10 N4 C12 C16 -176.9(2)
C10 N4 C17 C18 -109.6(3)
C11 N3 C10 Ru1 170.94(19)
C11 N3 C10 N4 -2.2(2)
C11 N3 C13 C14 65.7(3)
C12 N4 C10 Ru1 -173.48(16)
C12 N4 C10 N3 0.9(2)
C12 N4 C17 C18 69.8(3)
C13 N3 C10 Ru1 -11.8(4)
C13 N3 C10 N4 175.0(2)
C13 N3 C11 C12 -174.5(2)
C13 N3 C11 C15 13.5(4)
C15 C11 C12 N4 169.3(2)
C15 C11 C12 C16 -13.3(5)
C17 N4 C10 Ru1 6.0(3)
C17 N4 C10 N3 -179.6(2)
C17 N4 C12 C11 -178.8(2)
C17 N4 C12 C16 3.6(4)
C19 P1 C25 C26 6.3(2)
C19 P1 C25 C30 -177.2(2)
C19 P1 C31 C32 -100.3(2)
C19 P1 C31 C36 80.53(19)
C19 C20 C21 C22 1.5(4)
C20 C19 C24 C23 1.3(4)
C20 C21 C22 C23 0.5(4)
C21 C22 C23 C24 -1.7(4)
C22 C23 C24 C19 0.7(4)
C24 C19 C20 C21 -2.4(4)
C25 P1 C19 C20 70.8(2)
C25 P1 C19 C24 -109.0(2)
C25 P1 C31 C32 3.2(2)
C25 P1 C31 C36 -176.03(18)
C25 C26 C27 C28 -1.7(4)
C26 C25 C30 C29 0.0(4)
C26 C27 C28 C29 0.3(5)
C27 C28 C29 C30 1.2(4)
C28 C29 C30 C25 -1.4(4)
C30 C25 C26 C27 1.5(4)
C31 P1 C19 C20 174.7(2)
C31 P1 C19 C24 -5.1(2)
C31 P1 C25 C26 -97.2(2)
C31 P1 C25 C30 79.3(2)
C31 C32 C33 C34 0.0(4)
C32 C31 C36 C35 -0.6(3)
C32 C33 C34 C35 -0.4(4)
C33 C34 C35 C36 0.3(4)
C34 C35 C36 C31 0.2(4)
C36 C31 C32 C33 0.5(3)
C37 P2 C43 C44 157.1(2)
C37 P2 C43 C48 -26.7(3)
C37 P2 C49 C50 101.2(2)
C37 P2 C49 C54 -75.6(2)
C37 C38 C39 C40 -0.2(5)
C38 C37 C42 C41 0.7(4)
C38 C39 C40 C41 0.8(6)
C39 C40 C41 C42 -0.6(5)
C40 C41 C42 C37 -0.1(5)
C42 C37 C38 C39 -0.5(4)
C43 P2 C37 C38 -101.7(2)
C43 P2 C37 C42 80.6(2)
C43 P2 C49 C50 -154.4(2)
C43 P2 C49 C54 28.7(2)
C43 C44 C45 C46 -1.0(4)
C44 C43 C48 C47 0.1(4)
C44 C45 C46 C47 0.8(5)
C45 C46 C47 C48 -0.2(5)
C46 C47 C48 C43 -0.3(5)
C48 C43 C44 C45 0.6(4)
C49 P2 C37 C38 1.2(3)
C49 P2 C37 C42 -176.5(2)
C49 P2 C43 C44 53.6(2)
C49 P2 C43 C48 -130.1(2)
C49 C50 C51 C52 0.4(5)
C50 C49 C54 C53 2.1(4)
C50 C51 C52 C53 1.5(5)
C51 C52 C53 C54 -1.5(5)
C52 C53 C54 C49 -0.3(5)
C54 C49 C50 C51 -2.1(4)
O1 C55 C56 C57 28.8(9)
C55 O1 C58 C57 17.0(8)
C55 C56 C57 C58 -16.5(7)
C56 C57 C58 O1 -0.4(7)
C58 O1 C55 C56 -29.9(9)
O2A C59A C60A C61A -25(3)
C59A O2A C62A C61A -14(2)
C59A C60A C61A C62A 17(4)
C60A C61A C62A O2A -1(3)
C62A O2A C59A C60A 24(2)
O2 C59 C60 C61 25.1(13)
C59 O2 C62 C61 38.1(11)
C59 C60 C61 C62 -3.3(14)
C60 C61 C62 O2 -20.0(13)
C62 O2 C59 C60 -38.6(10)
